data_7010377
loop_
_publ_author_name
'Cronin, Leroy'
'Clark, Stewart J.'
'Parsons, Simon'
'Nakamura, Takayoshi'
'Robertson, Neil'

_publ_section_title
;
 Unique structural topologies involving metal--metal and metal--sulfur
 interactions: salts of [Ni(C3S5)2]x&#x2212; with
 cis-anti-cis-dicyclohexyl-18-crown-6 complexed counter ions
;
_journal_issue 8
_journal_name_full 'Journal of the Chemical Society, Dalton Transactions'
_journal_page_first 1347
_journal_paper_doi 10.1039/b008299f
_journal_year 2001
_chemical_formula_sum 'C26 H36 Ni O6 Rb S10'
_chemical_formula_weight 909.33
_chemical_name_systematic
; 
? 
;
_space_group_IT_number 14
_symmetry_cell_setting monoclinic
_symmetry_space_group_name_Hall '-P 2yn'
_symmetry_space_group_name_H-M 'P 1 21/n 1'
_atom_sites_solution_hydrogens geom
_atom_sites_solution_primary Patterson
_atom_sites_solution_secondary difmap
_audit_creation_method SHELXL-97
_cell_angle_alpha 90.00
_cell_angle_beta 106.999(17)
_cell_angle_gamma 90.00
_cell_formula_units_Z 2
_cell_length_a 10.706(3)
_cell_length_b 10.846(3)
_cell_length_c 16.196(4)
_cell_measurement_reflns_used 64
_cell_measurement_temperature 150(2)
_cell_measurement_theta_max 22
_cell_measurement_theta_min 20
_cell_volume 1798.5(9)
_computing_cell_refinement 'Stoe DIF4'
_computing_data_collection 'Stoe DIF4'
_computing_data_reduction 'Stoe REDU4'
_computing_molecular_graphics SHELXTL
_computing_structure_refinement 'SHELXL-97 (Sheldrick, 1997)'
_computing_structure_solution DIRDIF
_diffrn_ambient_temperature 150(2)
_diffrn_measured_fraction_theta_full 0.943
_diffrn_measured_fraction_theta_max 0.943
_diffrn_measurement_method Omega-theta
_diffrn_radiation_monochromator graphite
_diffrn_radiation_source 'fine-focus sealed tube'
_diffrn_radiation_type CuK\a
_diffrn_radiation_wavelength 1.54184
_diffrn_reflns_av_R_equivalents 0.0233
_diffrn_reflns_av_sigmaI/netI 0.0155
_diffrn_reflns_limit_h_max 12
_diffrn_reflns_limit_h_min -12
_diffrn_reflns_limit_k_max 13
_diffrn_reflns_limit_k_min -9
_diffrn_reflns_limit_l_max 19
_diffrn_reflns_limit_l_min -19
_diffrn_reflns_number 3245
_diffrn_reflns_theta_full 70.19
_diffrn_reflns_theta_max 70.19
_diffrn_reflns_theta_min 4.43
_diffrn_standards_interval_time 60
_diffrn_standards_number 3
_exptl_absorpt_coefficient_mu 8.168
_exptl_absorpt_correction_T_max 0.291
_exptl_absorpt_correction_T_min 0.109
_exptl_absorpt_correction_type 'Optimised numerical'
_exptl_crystal_colour Black
_exptl_crystal_density_diffrn 1.679
_exptl_crystal_density_method 'not measured'
_exptl_crystal_description block
_exptl_crystal_F_000 930
_exptl_crystal_size_max 0.78
_exptl_crystal_size_mid 0.43
_exptl_crystal_size_min 0.43
_refine_diff_density_max 1.020
_refine_diff_density_min -0.863
_refine_diff_density_rms 0.107
_refine_ls_extinction_coef 0.0012(2)
_refine_ls_extinction_expression Fc^*^=kFc[1+0.001xFc^2^\l^3^/sin(2\q)]^-1/4^
_refine_ls_extinction_method SHELXL
_refine_ls_goodness_of_fit_ref 1.055
_refine_ls_hydrogen_treatment riding
_refine_ls_matrix_type full
_refine_ls_number_parameters 203
_refine_ls_number_reflns 3234
_refine_ls_number_restraints 0
_refine_ls_restrained_S_all 1.055
_refine_ls_R_factor_all 0.0497
_refine_ls_R_factor_gt 0.0449
_refine_ls_shift/su_max 0.001
_refine_ls_shift/su_mean 0.000
_refine_ls_structure_factor_coef Fsqd
_refine_ls_weighting_details 'calc w=1/[\s^2^(Fo^2^)+(0.1027P)^2^+0.3821P] where P=(Fo^2^+2Fc^2^)/3'
_refine_ls_weighting_scheme calc
_refine_ls_wR_factor_gt 0.1282
_refine_ls_wR_factor_ref 0.1333
_reflns_number_gt 2885
_reflns_number_total 3234
_reflns_threshold_expression >2sigma(I)
_cod_data_source_file b008299f.txt
_cod_data_source_block nrrbo1
_cod_depositor_comments
;
The following automatic conversions were performed:
'_atom_site_symetry_multiplicity' tag replaced with
'_atom_site_symmetry_multiplicity'.

Automatic conversion script
Id: cif_correct_tags 1440 2010-10-19 06:21:57Z saulius 

The following automatic conversions were performed:
'_symmetry_cell_setting' value 'Monoclinic' changed to 'monoclinic'
according to '/home/saulius/struct/CIF-dictionaries/cif_core.dic'
dictionary named 'cif_core.dic' version 2.4.1 from 2010-06-29.

Automatic conversion script
Id: cif_fix_enum 1527 2010-12-29 10:47:43Z saulius 

The following automatic conversions were performed:

'_atom_sites_solution_hydrogens' value 'geometric' was changed to
'geom'.

Automatic conversion script
Id: cif_fix_values 6452 2018-10-05 10:23:21Z andrius 
;
_cod_original_cell_volume 1798.4(7)
_cod_original_sg_symbol_H-M P21/n
_cod_database_code 7010377

loop_
_symmetry_equiv_pos_as_xyz
'x, y, z'
'-x+1/2, y+1/2, -z+1/2'
'-x, -y, -z'
'x-1/2, -y-1/2, z-1/2'

loop_
_atom_site_label
_atom_site_type_symbol
_atom_site_fract_x
_atom_site_fract_y
_atom_site_fract_z
_atom_site_U_iso_or_equiv
_atom_site_adp_type
_atom_site_occupancy
_atom_site_symmetry_multiplicity
_atom_site_calc_flag
_atom_site_refinement_flags
_atom_site_disorder_assembly
_atom_site_disorder_group
Ni1 Ni 0.0000 0.0000 0.5000 0.0270(2) Uani 1 2 d S . .
S1 S 0.13156(8) -0.10588(7) 0.44829(5) 0.0345(2) Uani 1 1 d . . .
C2 C 0.1505(3) -0.0099(3) 0.3685(2) 0.0307(7) Uani 1 1 d . . .
S3 S 0.24409(8) -0.04813(8) 0.29960(5) 0.0403(2) Uani 1 1 d . . .
C4 C 0.2161(3) 0.0862(3) 0.2386(2) 0.0377(7) Uani 1 1 d . . .
S4 S 0.27955(10) 0.11521(11) 0.15908(6) 0.0541(3) Uani 1 1 d . . .
S5 S 0.11444(8) 0.18812(8) 0.26943(5) 0.0382(2) Uani 1 1 d . . .
C6 C 0.0887(3) 0.1007(3) 0.35296(19) 0.0305(6) Uani 1 1 d . . .
S7 S -0.01233(7) 0.14896(6) 0.41091(5) 0.0309(2) Uani 1 1 d . . .
Rb1 Rb 1.0000 0.0000 0.0000 0.0513(2) Uani 1 2 d S . .
C1C C 0.9886(3) 0.3250(3) -0.0343(2) 0.0382(7) Uani 1 1 d . . .
H1C1 H 1.0604 0.3289 0.0204 0.046 Uiso 1 1 calc R . .
H1C2 H 0.9491 0.4081 -0.0463 0.046 Uiso 1 1 calc R . .
O2C O 0.8928(2) 0.2390(2) -0.02626(15) 0.0345(5) Uani 1 1 d . . .
C3C C 0.8370(3) 0.2715(3) 0.0404(2) 0.0374(7) Uani 1 1 d . . .
H3C1 H 0.7936 0.3528 0.0277 0.045 Uiso 1 1 calc R . .
H3C2 H 0.9064 0.2775 0.0962 0.045 Uiso 1 1 calc R . .
C4C C 0.7390(3) 0.1751(3) 0.0464(2) 0.0373(7) Uani 1 1 d . . .
H4C1 H 0.6821 0.2079 0.0796 0.045 Uiso 1 1 calc R . .
H4C2 H 0.6834 0.1537 -0.0122 0.045 Uiso 1 1 calc R . .
O5C O 0.8052(2) 0.0675(2) 0.08795(14) 0.0341(5) Uani 1 1 d . . .
C6C C 0.7185(3) -0.0355(3) 0.0835(2) 0.0329(7) Uani 1 1 d . . .
H6C H 0.6769 -0.0574 0.0216 0.039 Uiso 1 1 calc R . .
C7C C 0.6112(3) -0.0088(3) 0.1262(2) 0.0378(7) Uani 1 1 d . . .
H7C1 H 0.5604 0.0640 0.0983 0.045 Uiso 1 1 calc R . .
H7C2 H 0.5509 -0.0800 0.1173 0.045 Uiso 1 1 calc R . .
C8C C 0.6677(4) 0.0154(3) 0.2227(2) 0.0447(8) Uani 1 1 d . . .
H8C1 H 0.7203 0.0920 0.2318 0.054 Uiso 1 1 calc R . .
H8C2 H 0.5956 0.0270 0.2488 0.054 Uiso 1 1 calc R . .
C9C C 0.7529(4) -0.0919(3) 0.2665(2) 0.0449(8) Uani 1 1 d . . .
H9C1 H 0.6980 -0.1663 0.2627 0.054 Uiso 1 1 calc R . .
H9C2 H 0.7926 -0.0724 0.3283 0.054 Uiso 1 1 calc R . .
C10C C 0.8605(3) -0.1186(3) 0.2251(2) 0.0388(7) Uani 1 1 d . . .
H10A H 0.9117 -0.1911 0.2532 0.047 Uiso 1 1 calc R . .
H10B H 0.9203 -0.0471 0.2329 0.047 Uiso 1 1 calc R . .
C11C C 0.7999(3) -0.1441(3) 0.12896(19) 0.0317(6) Uani 1 1 d . . .
H11C H 0.7410 -0.2172 0.1229 0.038 Uiso 1 1 calc R . .
O12C O 0.8947(2) -0.1705(2) 0.08541(14) 0.0339(5) Uani 1 1 d . . .
C13C C 0.9583(3) -0.2868(3) 0.1063(2) 0.0398(7) Uani 1 1 d . . .
H13A H 0.8954 -0.3492 0.1143 0.048 Uiso 1 1 calc R . .
H13B H 1.0303 -0.2801 0.1608 0.048 Uiso 1 1 calc R . .

loop_
_atom_site_aniso_label
_atom_site_aniso_U_11
_atom_site_aniso_U_22
_atom_site_aniso_U_33
_atom_site_aniso_U_23
_atom_site_aniso_U_13
_atom_site_aniso_U_12
Ni1 0.0257(4) 0.0282(4) 0.0281(4) 0.0007(3) 0.0095(3) 0.0027(2)
S1 0.0378(4) 0.0347(4) 0.0345(4) 0.0050(3) 0.0161(3) 0.0103(3)
C2 0.0284(15) 0.0369(16) 0.0271(15) -0.0037(11) 0.0083(12) 0.0002(11)
S3 0.0396(4) 0.0497(5) 0.0364(4) 0.0006(3) 0.0188(3) 0.0068(3)
C4 0.0344(16) 0.0500(19) 0.0286(16) -0.0003(13) 0.0093(13) -0.0071(14)
S4 0.0595(6) 0.0721(7) 0.0394(5) -0.0014(4) 0.0284(4) -0.0101(5)
S5 0.0401(4) 0.0414(4) 0.0345(4) 0.0053(3) 0.0131(3) -0.0030(3)
C6 0.0276(14) 0.0317(15) 0.0305(15) -0.0005(11) 0.0057(12) -0.0021(11)
S7 0.0303(4) 0.0286(4) 0.0351(4) 0.0028(3) 0.0116(3) 0.0033(3)
Rb1 0.0541(4) 0.0326(3) 0.0823(4) 0.0137(2) 0.0436(3) 0.00858(19)
C1C 0.0392(17) 0.0299(16) 0.0446(18) 0.0039(13) 0.0110(14) 0.0013(12)
O2C 0.0339(11) 0.0319(11) 0.0389(12) 0.0007(9) 0.0123(9) 0.0009(9)
C3C 0.0388(16) 0.0375(17) 0.0356(16) 0.0007(13) 0.0101(13) 0.0047(13)
C4C 0.0325(15) 0.0378(17) 0.0416(17) 0.0053(13) 0.0110(13) 0.0069(13)
O5C 0.0278(10) 0.0353(11) 0.0362(11) 0.0058(9) 0.0050(9) 0.0016(8)
C6C 0.0252(14) 0.0385(16) 0.0314(15) -0.0032(12) 0.0025(12) -0.0014(12)
C7C 0.0306(16) 0.0368(17) 0.0455(19) -0.0061(13) 0.0103(14) -0.0036(12)
C8C 0.052(2) 0.0449(19) 0.0422(19) -0.0090(15) 0.0221(17) -0.0073(15)
C9C 0.056(2) 0.0455(19) 0.0336(18) -0.0050(14) 0.0130(16) -0.0090(16)
C10C 0.0390(17) 0.0390(17) 0.0326(16) 0.0008(13) 0.0014(13) -0.0069(14)
C11C 0.0278(14) 0.0342(15) 0.0320(15) -0.0017(12) 0.0070(12) -0.0029(11)
O12C 0.0334(11) 0.0354(11) 0.0360(11) 0.0068(9) 0.0149(9) 0.0039(9)
C13C 0.0400(17) 0.0361(17) 0.0440(18) 0.0104(14) 0.0133(14) 0.0050(13)

loop_
_atom_type_symbol
_atom_type_description
_atom_type_scat_dispersion_real
_atom_type_scat_dispersion_imag
_atom_type_scat_source
C C 0.0181 0.0091 'International Tables Vol C Tables 4.2.6.8 and 6.1.1.4'
H H 0.0000 0.0000 'International Tables Vol C Tables 4.2.6.8 and 6.1.1.4'
O O 0.0492 0.0322 'International Tables Vol C Tables 4.2.6.8 and 6.1.1.4'
S S 0.3331 0.5567 'International Tables Vol C Tables 4.2.6.8 and 6.1.1.4'
Ni Ni -3.0029 0.5091 'International Tables Vol C Tables 4.2.6.8 and 6.1.1.4'
Rb Rb -0.4688 1.6079 'International Tables Vol C Tables 4.2.6.8 and 6.1.1.4'

loop_
_geom_angle_atom_site_label_1
_geom_angle_atom_site_label_2
_geom_angle_atom_site_label_3
_geom_angle
_geom_angle_site_symmetry_1
_geom_angle_site_symmetry_3
_geom_angle_publ_flag
S7 Ni1 S7 180.0 . 3_556 ?
S7 Ni1 S1 93.34(3) . . ?
S7 Ni1 S1 86.66(3) 3_556 . ?
S7 Ni1 S1 86.66(3) . 3_556 ?
S7 Ni1 S1 93.34(3) 3_556 3_556 ?
S1 Ni1 S1 180.00(3) . 3_556 ?
C2 S1 Ni1 101.71(11) . . ?
C6 C2 S1 121.1(3) . . ?
C6 C2 S3 115.4(2) . . ?
S1 C2 S3 123.44(18) . . ?
C4 S3 C2 97.37(16) . . ?
S4 C4 S5 122.8(2) . . ?
S4 C4 S3 124.1(2) . . ?
S5 C4 S3 113.05(19) . . ?
C4 S4 Rb1 92.71(12) . 1_455 ?
C4 S5 C6 97.64(16) . . ?
C2 C6 S7 121.4(2) . . ?
C2 C6 S5 116.5(2) . . ?
S7 C6 S5 122.03(18) . . ?
C6 S7 Ni1 102.39(11) . . ?
O12C Rb1 O12C 180.00(11) 3_755 . ?
O12C Rb1 O2C 119.18(6) 3_755 3_755 ?
O12C Rb1 O2C 60.82(6) . 3_755 ?
O12C Rb1 O2C 60.82(6) 3_755 . ?
O12C Rb1 O2C 119.18(6) . . ?
O2C Rb1 O2C 180.00(9) 3_755 . ?
O12C Rb1 O5C 57.94(6) 3_755 3_755 ?
O12C Rb1 O5C 122.06(6) . 3_755 ?
O2C Rb1 O5C 61.89(6) 3_755 3_755 ?
O2C Rb1 O5C 118.11(6) . 3_755 ?
O12C Rb1 O5C 122.06(6) 3_755 . ?
O12C Rb1 O5C 57.94(6) . . ?
O2C Rb1 O5C 118.11(6) 3_755 . ?
O2C Rb1 O5C 61.89(6) . . ?
O5C Rb1 O5C 180.00(7) 3_755 . ?
O12C Rb1 S4 104.75(5) 3_755 3_655 ?
O12C Rb1 S4 75.25(5) . 3_655 ?
O2C Rb1 S4 90.31(5) 3_755 3_655 ?
O2C Rb1 S4 89.69(5) . 3_655 ?
O5C Rb1 S4 97.31(5) 3_755 3_655 ?
O5C Rb1 S4 82.69(5) . 3_655 ?
O12C Rb1 S4 75.25(5) 3_755 1_655 ?
O12C Rb1 S4 104.75(5) . 1_655 ?
O2C Rb1 S4 89.69(5) 3_755 1_655 ?
O2C Rb1 S4 90.31(5) . 1_655 ?
O5C Rb1 S4 82.69(5) 3_755 1_655 ?
O5C Rb1 S4 97.31(5) . 1_655 ?
S4 Rb1 S4 180.00(3) 3_655 1_655 ?
O12C Rb1 C1C 41.81(7) 3_755 . ?
O12C Rb1 C1C 138.19(7) . . ?
O2C Rb1 C1C 158.05(7) 3_755 . ?
O2C Rb1 C1C 21.95(7) . . ?
O5C Rb1 C1C 99.63(7) 3_755 . ?
O5C Rb1 C1C 80.37(7) . . ?
S4 Rb1 C1C 104.55(6) 3_655 . ?
S4 Rb1 C1C 75.45(6) 1_655 . ?
O12C Rb1 C1C 138.19(7) 3_755 3_755 ?
O12C Rb1 C1C 41.81(7) . 3_755 ?
O2C Rb1 C1C 21.95(7) 3_755 3_755 ?
O2C Rb1 C1C 158.05(7) . 3_755 ?
O5C Rb1 C1C 80.37(7) 3_755 3_755 ?
O5C Rb1 C1C 99.63(7) . 3_755 ?
S4 Rb1 C1C 75.45(6) 3_655 3_755 ?
S4 Rb1 C1C 104.55(6) 1_655 3_755 ?
C1C Rb1 C1C 180.0 . 3_755 ?
O12C Rb1 C3C 99.69(7) 3_755 3_755 ?
O12C Rb1 C3C 80.31(7) . 3_755 ?
O2C Rb1 C3C 21.80(7) 3_755 3_755 ?
O2C Rb1 C3C 158.20(7) . 3_755 ?
O5C Rb1 C3C 41.76(7) 3_755 3_755 ?
O5C Rb1 C3C 138.24(7) . 3_755 ?
S4 Rb1 C3C 86.01(6) 3_655 3_755 ?
S4 Rb1 C3C 93.99(6) 1_655 3_755 ?
C1C Rb1 C3C 141.36(8) . 3_755 ?
C1C Rb1 C3C 38.64(8) 3_755 3_755 ?
O12C Rb1 C3C 80.31(7) 3_755 . ?
O12C Rb1 C3C 99.69(7) . . ?
O2C Rb1 C3C 158.20(7) 3_755 . ?
O2C Rb1 C3C 21.80(7) . . ?
O5C Rb1 C3C 138.24(7) 3_755 . ?
O5C Rb1 C3C 41.76(7) . . ?
S4 Rb1 C3C 93.99(6) 3_655 . ?
S4 Rb1 C3C 86.01(6) 1_655 . ?
C1C Rb1 C3C 38.64(8) . . ?
C1C Rb1 C3C 141.36(8) 3_755 . ?
C3C Rb1 C3C 180.00(12) 3_755 . ?
O2C C1C C13C 109.8(3) . 3_755 ?
O2C C1C Rb1 47.86(13) . . ?
C13C C1C Rb1 81.02(18) 3_755 . ?
C1C O2C C3C 112.5(2) . . ?
C1C O2C Rb1 110.19(17) . . ?
C3C O2C Rb1 110.87(18) . . ?
O2C C3C C4C 109.4(3) . . ?
O2C C3C Rb1 47.32(14) . . ?
C4C C3C Rb1 80.00(18) . . ?
O5C C4C C3C 109.8(3) . . ?
O5C C4C Rb1 50.56(14) . . ?
C3C C4C Rb1 75.95(18) . . ?
C4C O5C C6C 112.7(2) . . ?
C4C O5C Rb1 107.43(18) . . ?
C6C O5C Rb1 108.69(17) . . ?
O5C C6C C11C 107.8(2) . . ?
O5C C6C C7C 112.8(3) . . ?
C11C C6C C7C 109.1(3) . . ?
O5C C6C Rb1 49.45(14) . . ?
C11C C6C Rb1 80.99(17) . . ?
C7C C6C Rb1 162.3(2) . . ?
C8C C7C C6C 111.8(3) . . ?
C9C C8C C7C 110.5(3) . . ?
C8C C9C C10C 111.7(3) . . ?
C9C C10C C11C 109.4(3) . . ?
O12C C11C C6C 107.9(3) . . ?
O12C C11C C10C 112.9(2) . . ?
C6C C11C C10C 111.5(3) . . ?
O12C C11C Rb1 36.93(13) . . ?
C6C C11C Rb1 75.36(17) . . ?
C10C C11C Rb1 110.58(18) . . ?
C11C O12C C13C 114.9(2) . . ?
C11C O12C Rb1 124.88(18) . . ?
C13C O12C Rb1 118.53(18) . . ?
O12C C13C C1C 108.9(3) . 3_755 ?
O12C C13C Rb1 41.37(14) . . ?
C1C C13C Rb1 75.05(17) 3_755 . ?

loop_
_geom_bond_atom_site_label_1
_geom_bond_atom_site_label_2
_geom_bond_distance
_geom_bond_site_symmetry_2
_geom_bond_publ_flag
Ni1 S7 2.1444(8) . ?
Ni1 S7 2.1444(8) 3_556 ?
Ni1 S1 2.1665(8) . ?
Ni1 S1 2.1665(8) 3_556 ?
S1 C2 1.717(3) . ?
C2 C6 1.358(4) . ?
C2 S3 1.754(3) . ?
S3 C4 1.737(4) . ?
C4 S4 1.652(3) . ?
C4 S5 1.724(4) . ?
S4 Rb1 3.5564(13) 1_455 ?
S5 C6 1.739(3) . ?
C6 S7 1.708(3) . ?
Rb1 O12C 2.742(2) 3_755 ?
Rb1 O12C 2.742(2) . ?
Rb1 O2C 2.816(2) 3_755 ?
Rb1 O2C 2.816(2) . ?
Rb1 O5C 2.941(2) 3_755 ?
Rb1 O5C 2.941(2) . ?
Rb1 S4 3.5564(13) 3_655 ?
Rb1 S4 3.5564(13) 1_655 ?
Rb1 C1C 3.565(3) . ?
Rb1 C1C 3.565(3) 3_755 ?
Rb1 C3C 3.579(3) 3_755 ?
Rb1 C3C 3.579(3) . ?
C1C O2C 1.420(4) . ?
C1C C13C 1.496(5) 3_755 ?
O2C C3C 1.423(4) . ?
C3C C4C 1.504(5) . ?
C4C O5C 1.427(4) . ?
O5C C6C 1.441(4) . ?
C6C C11C 1.521(4) . ?
C6C C7C 1.531(5) . ?
C7C C8C 1.525(5) . ?
C8C C9C 1.520(5) . ?
C9C C10C 1.520(5) . ?
C10C C11C 1.527(4) . ?
C11C O12C 1.424(4) . ?
O12C C13C 1.426(4) . ?
C13C C1C 1.496(5) 3_755 ?
